data_1505192
loop_
_publ_author_name
'Bis, Joanna A.'
'Vishweshwar, Peddy'
'Weyna, David'
'Zaworotko, Michael J.'

_publ_section_title
;
 Hierarchy of Supramolecular Synthons:&#x00A0; Persistent
 Hydroxyl&#x00B7;&#x00B7;&#x00B7;Pyridine Hydrogen Bonds in Cocrystals
 That Contain a Cyano Acceptor
;
_journal_issue 3
_journal_name_full 'Molecular Pharmaceutics'
_journal_page_first 401
_journal_paper_doi 10.1021/mp070012s
_journal_volume 4
_journal_year 2007
_chemical_formula_sum 'C24 H18 N4 O2'
_chemical_formula_weight 394.42
_chemical_name_systematic
; 
 ? 
;
_space_group_IT_number 14
_symmetry_cell_setting monoclinic
_symmetry_space_group_name_Hall '-P 2ybc'
_symmetry_space_group_name_H-M 'P 1 21/c 1'
_atom_sites_solution_hydrogens geom
_atom_sites_solution_primary direct
_atom_sites_solution_secondary difmap
_audit_creation_method SHELXL-97
_cell_angle_alpha 90.00
_cell_angle_beta 98.142(5)
_cell_angle_gamma 90.00
_cell_formula_units_Z 2
_cell_length_a 20.866(6)
_cell_length_b 7.437(2)
_cell_length_c 6.7662(18)
_cell_measurement_reflns_used 2209
_cell_measurement_temperature 100(2)
_cell_measurement_theta_max 27.44
_cell_measurement_theta_min 2.91
_cell_volume 1039.4(5)
_computing_cell_refinement 'Bruker SMART'
_computing_data_collection 'Bruker SMART'
_computing_data_reduction 'Bruker SAINT'
_computing_molecular_graphics 'Bruker SHELXTL'
_computing_publication_material 'Bruker SHELXTL'
_computing_structure_refinement 'SHELXL-97 (Sheldrick, 1997)'
_computing_structure_solution 'SHELXS-97 (Sheldrick, 1990)'
_diffrn_ambient_temperature 100(2)
_diffrn_measured_fraction_theta_full 0.982
_diffrn_measured_fraction_theta_max 0.982
_diffrn_measurement_device_type 'CCD area detector'
_diffrn_measurement_method 'phi and omega scans'
_diffrn_radiation_monochromator graphite
_diffrn_radiation_source 'fine-focus sealed tube'
_diffrn_radiation_type MoK\a
_diffrn_radiation_wavelength 0.71073
_diffrn_reflns_av_R_equivalents 0.0542
_diffrn_reflns_av_sigmaI/netI 0.0734
_diffrn_reflns_limit_h_max 26
_diffrn_reflns_limit_h_min -26
_diffrn_reflns_limit_k_max 8
_diffrn_reflns_limit_k_min -9
_diffrn_reflns_limit_l_max 8
_diffrn_reflns_limit_l_min -5
_diffrn_reflns_number 5770
_diffrn_reflns_theta_full 26.73
_diffrn_reflns_theta_max 26.73
_diffrn_reflns_theta_min 0.99
_exptl_absorpt_coefficient_mu 0.083
_exptl_absorpt_correction_T_max 1.000
_exptl_absorpt_correction_T_min 0.756
_exptl_absorpt_correction_type SADABS
_exptl_crystal_colour colorless
_exptl_crystal_density_diffrn 1.260
_exptl_crystal_density_meas 0
_exptl_crystal_density_method 'not measured'
_exptl_crystal_description plate
_exptl_crystal_F_000 412
_exptl_crystal_size_max 0.50
_exptl_crystal_size_mid 0.40
_exptl_crystal_size_min 0.05
_refine_diff_density_max 0.197
_refine_diff_density_min -0.263
_refine_diff_density_rms 0.060
_refine_ls_extinction_method none
_refine_ls_goodness_of_fit_ref 1.082
_refine_ls_hydrogen_treatment mixed
_refine_ls_matrix_type full
_refine_ls_number_parameters 136
_refine_ls_number_reflns 2181
_refine_ls_number_restraints 0
_refine_ls_restrained_S_all 1.082
_refine_ls_R_factor_all 0.1006
_refine_ls_R_factor_gt 0.0685
_refine_ls_shift/su_max 0.000
_refine_ls_shift/su_mean 0.000
_refine_ls_structure_factor_coef Fsqd
_refine_ls_weighting_details 'calc w=1/[\s^2^(Fo^2^)+(0.0527P)^2^+0.7251P] where P=(Fo^2^+2Fc^2^)/3'
_refine_ls_weighting_scheme calc
_refine_ls_wR_factor_gt 0.1467
_refine_ls_wR_factor_ref 0.1747
_reflns_number_gt 1544
_reflns_number_total 2181
_reflns_threshold_expression >2sigma(I)
_cod_data_source_file mp070012ssi20070321_042234.cif
_cod_data_source_block jb457a
_cod_depositor_comments
;
The following automatic conversions were performed:

'_symmetry_cell_setting' value 'Monoclinic' changed to 'monoclinic'
according to /home/saulius/struct/CIF-dictionaries/cif_core.dic
dictionary named 'cif_core.dic' version 2.4.1 from 2010-06-29.

Automatic conversion script
Id: cif_fix_values 1715 2011-07-08 13:25:40Z adriana 
;
_cod_original_sg_symbol_H-M P2(1)/c
_cod_database_code 1505192

loop_
_symmetry_equiv_pos_as_xyz
'x, y, z'
'-x, y+1/2, -z+1/2'
'-x, -y, -z'
'x, -y-1/2, z-1/2'

loop_
_atom_site_label
_atom_site_type_symbol
_atom_site_fract_x
_atom_site_fract_y
_atom_site_fract_z
_atom_site_U_iso_or_equiv
_atom_site_adp_type
_atom_site_occupancy
_atom_site_symmetry_multiplicity
_atom_site_calc_flag
_atom_site_refinement_flags
N1 N 0.20052(10) 0.6900(3) 0.2146(3) 0.0279(6) Uani 1 1 d .
N2 N -0.02189(11) 0.5426(3) 0.2527(4) 0.0348(6) Uani 1 1 d .
C1 C 0.13726(12) 0.6904(4) 0.2317(4) 0.0233(6) Uani 1 1 d .
H1 H 0.1169 0.8017 0.2523 0.028 Uiso 1 1 calc R
C2 C 0.10026(12) 0.5331(3) 0.2202(4) 0.0249(6) Uani 1 1 d .
C3 C 0.13002(13) 0.3686(4) 0.1907(4) 0.0298(7) Uani 1 1 d .
H3 H 0.1061 0.2595 0.1833 0.036 Uiso 1 1 calc R
C4 C 0.19534(13) 0.3690(4) 0.1726(4) 0.0301(7) Uani 1 1 d .
H4 H 0.2171 0.2600 0.1514 0.036 Uiso 1 1 calc R
C5 C 0.22835(12) 0.5308(4) 0.1859(4) 0.0276(6) Uani 1 1 d .
H5 H 0.2732 0.5295 0.1741 0.033 Uiso 1 1 calc R
C6 C 0.03222(13) 0.5407(4) 0.2394(4) 0.0284(7) Uani 1 1 d .
O11 O 0.27440(8) -0.0121(2) 0.1522(3) 0.0263(5) Uani 1 1 d .
H11 H 0.2463 -0.1228 0.1522 0.032 Uiso 1 1 d R
C11 C 0.33674(12) -0.0123(3) 0.2531(4) 0.0218(6) Uani 1 1 d .
C12 C 0.35832(12) -0.1374(3) 0.4002(4) 0.0238(6) Uani 1 1 d .
H12 H 0.3296 -0.2268 0.4361 0.029 Uiso 1 1 calc R
C13 C 0.42187(12) -0.1318(3) 0.4948(4) 0.0224(6) Uani 1 1 d .
H13 H 0.4359 -0.2187 0.5945 0.027 Uiso 1 1 calc R
C14 C 0.46572(11) -0.0028(3) 0.4480(4) 0.0202(6) Uani 1 1 d .
C15 C 0.44280(13) 0.1204(4) 0.2990(5) 0.0333(7) Uani 1 1 d .
H15 H 0.4714 0.2098 0.2626 0.040 Uiso 1 1 calc R
C16 C 0.37934(13) 0.1165(4) 0.2019(4) 0.0310(7) Uani 1 1 d .
H16 H 0.3653 0.2020 0.1007 0.037 Uiso 1 1 calc R

loop_
_atom_site_aniso_label
_atom_site_aniso_U_11
_atom_site_aniso_U_22
_atom_site_aniso_U_33
_atom_site_aniso_U_23
_atom_site_aniso_U_13
_atom_site_aniso_U_12
N1 0.0226(12) 0.0290(12) 0.0319(14) 0.0033(10) 0.0035(10) -0.0021(9)
N2 0.0253(13) 0.0358(14) 0.0450(17) 0.0004(11) 0.0109(12) -0.0007(10)
C1 0.0225(13) 0.0279(13) 0.0182(14) -0.0001(11) -0.0015(11) 0.0032(11)
C2 0.0209(13) 0.0301(14) 0.0244(15) 0.0012(11) 0.0051(11) -0.0003(11)
C3 0.0285(15) 0.0258(14) 0.0356(18) 0.0003(12) 0.0069(13) -0.0018(11)
C4 0.0280(15) 0.0279(14) 0.0348(18) -0.0016(12) 0.0057(13) 0.0039(11)
C5 0.0183(13) 0.0357(15) 0.0287(16) 0.0037(12) 0.0035(11) 0.0018(11)
C6 0.0283(15) 0.0269(14) 0.0306(17) -0.0011(12) 0.0063(12) 0.0003(11)
O11 0.0200(9) 0.0234(9) 0.0344(12) 0.0008(8) 0.0002(8) -0.0004(7)
C11 0.0189(12) 0.0218(12) 0.0253(16) -0.0049(10) 0.0055(11) 0.0003(10)
C12 0.0223(13) 0.0242(13) 0.0269(16) 0.0033(11) 0.0104(12) -0.0035(10)
C13 0.0187(12) 0.0265(13) 0.0221(15) 0.0067(11) 0.0031(11) -0.0001(10)
C14 0.0228(13) 0.0194(11) 0.0194(14) -0.0018(10) 0.0070(11) -0.0014(10)
C15 0.0287(15) 0.0284(15) 0.0420(19) 0.0117(13) 0.0020(13) -0.0102(12)
C16 0.0271(15) 0.0269(14) 0.0363(18) 0.0120(12) -0.0044(13) -0.0042(11)

loop_
_atom_type_symbol
_atom_type_description
_atom_type_scat_dispersion_real
_atom_type_scat_dispersion_imag
_atom_type_scat_source
C C 0.0033 0.0016 'International Tables Vol C Tables 4.2.6.8 and 6.1.1.4'
H H 0.0000 0.0000 'International Tables Vol C Tables 4.2.6.8 and 6.1.1.4'
N N 0.0061 0.0033 'International Tables Vol C Tables 4.2.6.8 and 6.1.1.4'
O O 0.0106 0.0060 'International Tables Vol C Tables 4.2.6.8 and 6.1.1.4'

loop_
_geom_angle_atom_site_label_1
_geom_angle_atom_site_label_2
_geom_angle_atom_site_label_3
_geom_angle
_geom_angle_site_symmetry_3
C1 N1 C5 117.7(2) .
N1 C1 C2 122.4(2) .
C1 C2 C3 119.2(2) .
C1 C2 C6 120.3(2) .
C3 C2 C6 120.5(2) .
C4 C3 C2 118.2(2) .
C5 C4 C3 118.9(3) .
N1 C5 C4 123.7(2) .
N2 C6 C2 178.4(3) .
O11 C11 C16 118.0(2) .
O11 C11 C12 122.8(2) .
C16 C11 C12 119.2(2) .
C13 C12 C11 120.1(2) .
C12 C13 C14 122.1(2) .
C13 C14 C15 116.6(2) .
C13 C14 C14 121.7(3) 3_656
C15 C14 C14 121.7(3) 3_656
C16 C15 C14 122.2(2) .
C11 C16 C15 119.8(3) .

loop_
_geom_bond_atom_site_label_1
_geom_bond_atom_site_label_2
_geom_bond_distance
_geom_bond_site_symmetry_2
N1 C1 1.341(3) .
N1 C5 1.345(3) .
N2 C6 1.145(3) .
C1 C2 1.398(4) .
C2 C3 1.399(4) .
C2 C6 1.445(3) .
C3 C4 1.386(4) .
C4 C5 1.383(4) .
O11 C11 1.381(3) .
C11 C16 1.384(3) .
C11 C12 1.390(4) .
C12 C13 1.389(3) .
C13 C14 1.392(3) .
C14 C15 1.396(4) .
C14 C14 1.503(5) 3_656
C15 C16 1.393(4) .

loop_
_geom_hbond_atom_site_label_D
_geom_hbond_atom_site_label_H
_geom_hbond_atom_site_label_A
_geom_hbond_distance_DH
_geom_hbond_distance_HA
_geom_hbond_distance_DA
_geom_hbond_angle_DHA
_geom_hbond_site_symmetry_A
O11 H11 N1 1.01 1.77 2.765(3) 166.3 1_545

loop_
_geom_torsion_atom_site_label_1
_geom_torsion_atom_site_label_2
_geom_torsion_atom_site_label_3
_geom_torsion_atom_site_label_4
_geom_torsion
_geom_torsion_site_symmetry_1
_geom_torsion_site_symmetry_4
C5 N1 C1 C2 -0.2(4) . .
N1 C1 C2 C3 0.3(4) . .
N1 C1 C2 C6 -180.0(3) . .
C1 C2 C3 C4 -0.4(4) . .
C6 C2 C3 C4 179.8(3) . .
C2 C3 C4 C5 0.5(4) . .
C1 N1 C5 C4 0.2(4) . .
C3 C4 C5 N1 -0.4(5) . .
C1 C2 C6 N2 163(11) . .
C3 C2 C6 N2 -17(11) . .
O11 C11 C12 C13 179.3(2) . .
C16 C11 C12 C13 0.3(4) . .
C11 C12 C13 C14 0.3(4) . .
C12 C13 C14 C15 -0.6(4) . .
C12 C13 C14 C14 179.6(3) . 3_656
C13 C14 C15 C16 0.4(4) . .
C14 C14 C15 C16 -179.9(3) 3_656 .
O11 C11 C16 C15 -179.6(2) . .
C12 C11 C16 C15 -0.6(4) . .
C14 C15 C16 C11 0.2(5) . .
